data_4073800
loop_
_publ_author_name
'Alvarez, M. Angeles'
'Garc\'ia, M. Esther'
'Ramos, Alberto'
'Ruiz, Miguel A.'
'Lanfranchi, Maurizio'
'Tiripicchio, Antonio'

_publ_section_title
;
 Alkenyl Derivatives of the Unsaturated Dimolybdenum Hydride Complex
 [Mo2(\h5-C5H5)2(\m-H)(\m-PCy2)(CO)2]
;
_journal_issue 23
_journal_name_full Organometallics
_journal_page_first 5454
_journal_paper_doi 10.1021/om700634x
_journal_volume 26
_journal_year 2007
_chemical_compound_source 'synthesis as described'
_chemical_formula_moiety 'C30 H39 Mo2 O6 P1'
_chemical_formula_sum 'C30 H39 Mo2 O6 P'
_chemical_formula_weight 718.46
_chemical_name_systematic
;
 ?
;
_space_group_IT_number 14
_symmetry_cell_setting monoclinic
_symmetry_Int_Tables_number 14
_symmetry_space_group_name_Hall '-P 2yn'
_symmetry_space_group_name_H-M 'P 1 21/n 1'
_atom_sites_solution_hydrogens geom
_atom_sites_solution_primary direct
_atom_sites_solution_secondary difmap
_audit_conform_dict_location ftp://ftp.iucr.org/pub/cif_core.dic
_audit_conform_dict_name cif_core.dic
_audit_conform_dict_version 2.2
_audit_creation_date 2006-09-05T17:48:25-00:00
_audit_creation_method 'WinGX routine CIF_UPDATE'
_cell_angle_alpha 90
_cell_angle_beta 94.815(4)
_cell_angle_gamma 90
_cell_formula_units_Z 4
_cell_length_a 10.021(2)
_cell_length_b 14.848(3)
_cell_length_c 19.166(4)
_cell_measurement_reflns_used 1489
_cell_measurement_temperature 100.0(1)
_cell_measurement_theta_max 25.99
_cell_measurement_theta_min 2.22
_cell_measurement_wavelength 0.71073
_cell_volume 2841.7(10)
_computing_cell_refinement 'Brucker Smart'
_computing_data_collection 'Brucker Smart'
_computing_data_reduction 'Brucker Smart'
_computing_molecular_graphics 'Ortep-3 for Windows (Farrugia, 1997)'
_computing_publication_material 'WinGX publication routines (Farrugia, 1999)'
_computing_structure_refinement 'SHELXL-97 (Sheldrick, 1997)'
_computing_structure_solution 'DIRDIF (1999)'
_diffrn_ambient_temperature 100(2)
_diffrn_measured_fraction_theta_full 1
_diffrn_measured_fraction_theta_max 1
_diffrn_measurement_device_type 'Smart-CCD-1000 BRUKER'
_diffrn_measurement_method 'omega scans'
_diffrn_radiation_monochromator graphite
_diffrn_radiation_probe x-ray
_diffrn_radiation_source 'fine-focus sealed tube'
_diffrn_radiation_type MoK\a
_diffrn_radiation_wavelength 0.71073
_diffrn_reflns_av_R_equivalents 0.1403
_diffrn_reflns_av_unetI/netI 0.1254
_diffrn_reflns_limit_h_max 12
_diffrn_reflns_limit_h_min -12
_diffrn_reflns_limit_k_max 17
_diffrn_reflns_limit_k_min 0
_diffrn_reflns_limit_l_max 23
_diffrn_reflns_limit_l_min 0
_diffrn_reflns_number 26195
_diffrn_reflns_theta_full 25.35
_diffrn_reflns_theta_max 25.35
_diffrn_reflns_theta_min 1.74
_exptl_absorpt_coefficient_mu 0.982
_exptl_absorpt_correction_T_max 0.943
_exptl_absorpt_correction_T_min 0.877
_exptl_absorpt_correction_type multi-scan
_exptl_absorpt_process_details 'BRUKER Sadabs'
_exptl_crystal_colour orange
_exptl_crystal_density_diffrn 1.679
_exptl_crystal_density_method 'not measured'
_exptl_crystal_description plate
_exptl_crystal_F_000 1464
_exptl_crystal_size_max 0.13
_exptl_crystal_size_mid 0.11
_exptl_crystal_size_min 0.06
_refine_diff_density_max 1.624
_refine_diff_density_min -2.194
_refine_diff_density_rms 0.216
_refine_ls_extinction_method none
_refine_ls_goodness_of_fit_ref 0.939
_refine_ls_hydrogen_treatment mixed
_refine_ls_matrix_type full
_refine_ls_number_parameters 358
_refine_ls_number_reflns 5420
_refine_ls_number_restraints 0
_refine_ls_restrained_S_all 0.939
_refine_ls_R_factor_all 0.1181
_refine_ls_R_factor_gt 0.0729
_refine_ls_shift/su_max 0
_refine_ls_shift/su_mean 0
_refine_ls_structure_factor_coef Fsqd
_refine_ls_weighting_details 'calc w=1/[\s^2^(Fo^2^)+(0.1190P)^2^+0.0000P] where P=(Fo^2^+2Fc^2^)/3'
_refine_ls_weighting_scheme calc
_refine_ls_wR_factor_gt 0.1773
_refine_ls_wR_factor_ref 0.2008
_reflns_number_gt 3070
_reflns_number_total 5420
_reflns_threshold_expression >2sigma(I)
_cod_data_source_file om700634x-file002.cif
_cod_data_source_block compoundcis7
_cod_depositor_comments
;
The following automatic conversions were performed:
'_diffrn_radiation_monochromador' tag replaced with
'_diffrn_radiation_monochromator'.

Automatic conversion script
Id: cif_correct_tags 1440 2010-10-19 06:21:57Z saulius 
;
_cod_database_code 4073800

loop_
_symmetry_equiv_pos_as_xyz
'x, y, z'
'-x+1/2, y+1/2, -z+1/2'
'-x, -y, -z'
'x-1/2, -y-1/2, z-1/2'

loop_
_atom_site_label
_atom_site_type_symbol
_atom_site_fract_x
_atom_site_fract_y
_atom_site_fract_z
_atom_site_U_iso_or_equiv
_atom_site_adp_type
_atom_site_occupancy
_atom_site_symmetry_multiplicity
_atom_site_calc_flag
_atom_site_refinement_flags
Mo1 Mo 0.03548(7) 0.02360(6) 0.34740(4) 0.0194(2) Uani 1 1 d .
Mo2 Mo -0.10730(7) 0.18189(6) 0.28374(4) 0.0213(2) Uani 1 1 d .
P1 P 0.1331(2) 0.14991(17) 0.28950(12) 0.0195(5) Uani 1 1 d .
O1 O 0.1052(6) 0.1294(4) 0.4872(3) 0.0276(15) Uani 1 1 d .
O2 O -0.1355(7) 0.2336(5) 0.4381(3) 0.0347(17) Uani 1 1 d .
O3 O -0.1566(6) 0.0001(4) 0.3919(3) 0.0241(15) Uani 1 1 d .
O4 O -0.3786(6) 0.0123(5) 0.3707(3) 0.0276(15) Uani 1 1 d .
O5 O -0.0109(6) -0.0221(5) 0.1602(3) 0.0300(16) Uani 1 1 d .
O6 O -0.2266(6) 0.0156(4) 0.1491(3) 0.0265(15) Uani 1 1 d .
C1 C 0.0765(8) 0.0940(6) 0.4342(5) 0.024(2) Uani 1 1 d .
C2 C -0.1186(9) 0.2093(7) 0.3814(5) 0.028(2) Uani 1 1 d .
C3 C -0.1115(9) 0.0415(6) 0.2584(5) 0.024(2) Uani 1 1 d .
C4 C -0.2403(9) 0.0606(7) 0.2845(5) 0.024(2) Uani 1 1 d .
C5 C -0.2552(9) 0.0249(7) 0.3517(5) 0.026(2) Uani 1 1 d .
C6 C -0.3847(9) -0.0345(8) 0.4372(5) 0.039(3) Uani 1 1 d .
H6A H -0.333 -0.0889 0.4369 0.059 Uiso 1 1 calc R
H6B H -0.4762 -0.0491 0.4437 0.059 Uiso 1 1 calc R
H6C H -0.3491 0.0036 0.4747 0.059 Uiso 1 1 calc R
C7 C -0.1055(9) 0.0097(6) 0.1876(5) 0.023(2) Uani 1 1 d .
C8 C -0.2299(10) -0.0182(8) 0.0792(5) 0.037(3) Uani 1 1 d .
H8A H -0.1554 0.0056 0.0567 0.056 Uiso 1 1 calc R
H8B H -0.312 -0.0002 0.0535 0.056 Uiso 1 1 calc R
H8C H -0.2245 -0.0827 0.0803 0.056 Uiso 1 1 calc R
C9 C 0.0437(9) -0.1319(6) 0.3707(5) 0.024(2) Uani 1 1 d .
H9 H -0.0278 -0.1641 0.3861 0.029 Uiso 1 1 calc R
C10 C 0.0694(9) -0.1192(6) 0.3003(5) 0.026(2) Uani 1 1 d .
H10 H 0.0179 -0.1416 0.2615 0.032 Uiso 1 1 calc R
C11 C 0.1865(9) -0.0668(6) 0.2984(5) 0.024(2) Uani 1 1 d .
H11 H 0.2252 -0.0481 0.2584 0.028 Uiso 1 1 calc R
C12 C 0.2346(9) -0.0477(6) 0.3691(5) 0.027(2) Uani 1 1 d .
H12 H 0.3111 -0.0149 0.3833 0.032 Uiso 1 1 calc R
C13 C 0.1441(9) -0.0881(6) 0.4142(5) 0.026(2) Uani 1 1 d .
H13 H 0.1504 -0.0857 0.4629 0.032 Uiso 1 1 calc R
C14 C -0.2730(9) 0.2398(7) 0.2060(5) 0.030(2) Uani 1 1 d .
H14 H -0.348 0.2058 0.1913 0.036 Uiso 1 1 calc R
C15 C -0.2598(10) 0.2940(7) 0.2663(5) 0.031(2) Uani 1 1 d .
H15 H -0.3227 0.3003 0.299 0.037 Uiso 1 1 calc R
C16 C -0.1344(9) 0.3370(7) 0.2684(5) 0.029(2) Uani 1 1 d .
H16 H -0.1009 0.3785 0.3017 0.035 Uiso 1 1 calc R
C17 C -0.0692(10) 0.3058(6) 0.2112(4) 0.025(2) Uani 1 1 d .
H17 H 0.0166 0.3223 0.2011 0.03 Uiso 1 1 calc R
C18 C -0.1536(9) 0.2454(7) 0.1713(5) 0.030(2) Uani 1 1 d .
H18 H -0.1349 0.2154 0.1307 0.036 Uiso 1 1 calc R
C19 C 0.2110(8) 0.1237(6) 0.2070(4) 0.021(2) Uani 1 1 d .
H19 H 0.1682 0.068 0.1892 0.025 Uiso 1 1 calc R
C20 C 0.3625(8) 0.1023(6) 0.2180(4) 0.021(2) Uani 1 1 d .
H20A H 0.4109 0.1568 0.2321 0.025 Uiso 1 1 calc R
H20B H 0.3776 0.0587 0.2556 0.025 Uiso 1 1 calc R
C21 C 0.4169(9) 0.0651(7) 0.1524(5) 0.025(2) Uani 1 1 d .
H21A H 0.3753 0.0074 0.1409 0.031 Uiso 1 1 calc R
H21B H 0.5127 0.0556 0.161 0.031 Uiso 1 1 calc R
C22 C 0.3898(9) 0.1292(7) 0.0913(4) 0.026(2) Uani 1 1 d .
H22A H 0.417 0.1011 0.049 0.031 Uiso 1 1 calc R
H22B H 0.4429 0.1833 0.0998 0.031 Uiso 1 1 calc R
C23 C 0.2429(9) 0.1545(7) 0.0804(4) 0.026(2) Uani 1 1 d .
H23A H 0.1912 0.1018 0.0651 0.031 Uiso 1 1 calc R
H23B H 0.2311 0.1996 0.0437 0.031 Uiso 1 1 calc R
C24 C 0.1892(9) 0.1918(6) 0.1475(4) 0.024(2) Uani 1 1 d .
H24A H 0.235 0.2476 0.1607 0.029 Uiso 1 1 calc R
H24B H 0.0944 0.2047 0.1389 0.029 Uiso 1 1 calc R
C25 C 0.2562(9) 0.2279(6) 0.3369(5) 0.024(2) Uani 1 1 d .
H25 H 0.3012 0.2598 0.3007 0.028 Uiso 1 1 calc R
C26 C 0.3670(9) 0.1799(6) 0.3833(5) 0.024(2) Uani 1 1 d .
H26A H 0.4148 0.139 0.3548 0.029 Uiso 1 1 calc R
H26B H 0.3267 0.1446 0.4186 0.029 Uiso 1 1 calc R
C27 C 0.4664(9) 0.2479(7) 0.4194(5) 0.029(2) Uani 1 1 d .
H27A H 0.533 0.2161 0.4497 0.034 Uiso 1 1 calc R
H27B H 0.5123 0.28 0.3843 0.034 Uiso 1 1 calc R
C28 C 0.3930(10) 0.3138(7) 0.4618(5) 0.036(3) Uani 1 1 d .
H28A H 0.4566 0.3561 0.4843 0.044 Uiso 1 1 calc R
H28B H 0.3513 0.2815 0.4982 0.044 Uiso 1 1 calc R
C29 C 0.2866(9) 0.3653(7) 0.4174(5) 0.028(2) Uani 1 1 d .
H29A H 0.3286 0.4026 0.3839 0.034 Uiso 1 1 calc R
H29B H 0.2383 0.4044 0.447 0.034 Uiso 1 1 calc R
C30 C 0.1894(9) 0.3002(7) 0.3786(5) 0.026(2) Uani 1 1 d .
H30A H 0.1281 0.3343 0.3469 0.031 Uiso 1 1 calc R
H30B H 0.137 0.2709 0.4124 0.031 Uiso 1 1 calc R
H4 H -0.322(10) 0.054(7) 0.250(5) 0.03(3) Uiso 1 1 d .

loop_
_atom_site_aniso_label
_atom_site_aniso_U_11
_atom_site_aniso_U_22
_atom_site_aniso_U_33
_atom_site_aniso_U_23
_atom_site_aniso_U_13
_atom_site_aniso_U_12
Mo1 0.0167(4) 0.0242(5) 0.0172(4) 0.0008(3) 0.0009(3) 0.0004(3)
Mo2 0.0189(4) 0.0276(5) 0.0173(4) 0.0007(3) 0.0006(3) 0.0034(4)
P1 0.0168(11) 0.0247(13) 0.0168(11) 0.0018(10) 0.0001(9) -0.0002(10)
O1 0.032(4) 0.034(4) 0.017(3) -0.004(3) 0.001(3) 0.005(3)
O2 0.038(4) 0.041(4) 0.025(4) -0.002(3) 0.004(3) 0.013(3)
O3 0.017(3) 0.033(4) 0.024(3) -0.001(3) 0.006(3) 0.004(3)
O4 0.010(3) 0.044(4) 0.028(4) 0.003(3) 0.001(3) -0.001(3)
O5 0.018(3) 0.045(4) 0.026(4) -0.004(3) 0.000(3) 0.002(3)
O6 0.021(3) 0.036(4) 0.023(3) 0.000(3) 0.001(3) -0.003(3)
C1 0.017(4) 0.026(5) 0.030(5) 0.008(4) 0.011(4) 0.006(4)
C2 0.022(5) 0.030(6) 0.030(6) 0.002(4) -0.005(4) 0.008(4)
C3 0.030(5) 0.027(6) 0.016(5) 0.006(4) 0.000(4) -0.003(4)
C4 0.022(5) 0.026(5) 0.023(5) -0.003(4) -0.003(4) 0.001(4)
C5 0.021(5) 0.032(6) 0.025(5) -0.006(4) 0.004(4) 0.008(4)
C6 0.017(5) 0.073(9) 0.028(6) 0.006(5) 0.004(4) 0.002(5)
C7 0.018(5) 0.031(6) 0.020(5) -0.002(4) -0.004(4) -0.004(4)
C8 0.038(6) 0.055(7) 0.018(5) -0.009(5) -0.003(4) -0.004(5)
C9 0.029(5) 0.022(5) 0.021(5) 0.001(4) 0.003(4) 0.008(4)
C10 0.032(5) 0.015(5) 0.031(5) -0.006(4) -0.003(4) 0.003(4)
C11 0.026(5) 0.018(5) 0.028(5) -0.002(4) 0.008(4) 0.005(4)
C12 0.021(5) 0.028(6) 0.032(5) 0.001(4) 0.003(4) 0.002(4)
C13 0.029(5) 0.021(5) 0.029(5) 0.009(4) 0.002(4) 0.006(4)
C14 0.024(5) 0.036(6) 0.031(5) 0.010(5) 0.002(4) 0.007(5)
C15 0.030(5) 0.030(6) 0.033(6) 0.007(5) 0.006(4) 0.009(5)
C16 0.029(5) 0.022(6) 0.036(6) 0.005(4) -0.007(4) 0.006(4)
C17 0.035(5) 0.021(5) 0.019(5) 0.013(4) 0.004(4) 0.006(4)
C18 0.031(5) 0.042(7) 0.017(5) 0.003(4) 0.001(4) 0.003(5)
C19 0.022(5) 0.031(6) 0.008(4) -0.005(4) -0.001(3) 0.002(4)
C20 0.029(5) 0.019(5) 0.014(4) -0.004(4) 0.002(4) -0.008(4)
C21 0.023(5) 0.029(6) 0.024(5) -0.008(4) 0.002(4) -0.004(4)
C22 0.024(5) 0.036(6) 0.018(5) -0.005(4) 0.009(4) -0.008(4)
C23 0.023(5) 0.038(6) 0.016(5) 0.005(4) 0.006(4) 0.006(4)
C24 0.028(5) 0.029(6) 0.017(5) 0.000(4) 0.010(4) -0.001(4)
C25 0.026(5) 0.026(5) 0.018(5) 0.003(4) -0.001(4) 0.005(4)
C26 0.021(5) 0.032(6) 0.020(5) -0.001(4) 0.000(4) -0.001(4)
C27 0.017(5) 0.041(6) 0.028(5) 0.000(5) 0.000(4) -0.003(4)
C28 0.039(6) 0.039(7) 0.030(6) -0.005(5) -0.003(4) -0.010(5)
C29 0.022(5) 0.034(6) 0.027(5) -0.004(4) -0.002(4) -0.003(4)
C30 0.027(5) 0.037(6) 0.015(5) -0.009(4) 0.007(4) 0.004(4)

loop_
_atom_type_symbol
_atom_type_description
_atom_type_scat_dispersion_real
_atom_type_scat_dispersion_imag
_atom_type_scat_source
C C 0.0033 0.0016 'International Tables Vol C Tables 4.2.6.8 and 6.1.1.4'
H H 0 0 'International Tables Vol C Tables 4.2.6.8 and 6.1.1.4'
Mo Mo -1.6832 0.6857 'International Tables Vol C Tables 4.2.6.8 and 6.1.1.4'
O O 0.0106 0.006 'International Tables Vol C Tables 4.2.6.8 and 6.1.1.4'
P P 0.1023 0.0942 'International Tables Vol C Tables 4.2.6.8 and 6.1.1.4'

loop_
_geom_angle_atom_site_label_1
_geom_angle_atom_site_label_2
_geom_angle_atom_site_label_3
_geom_angle
C1 Mo1 C3 132.4(4)
C1 Mo1 O3 83.4(3)
C3 Mo1 O3 76.4(3)
C1 Mo1 C12 88.6(3)
C3 Mo1 C12 136.8(3)
O3 Mo1 C12 129.9(3)
C1 Mo1 C11 124.0(3)
C3 Mo1 C11 100.3(3)
O3 Mo1 C11 134.3(3)
C12 Mo1 C11 36.6(3)
C1 Mo1 C13 81.9(4)
C3 Mo1 C13 141.2(4)
O3 Mo1 C13 93.3(3)
C12 Mo1 C13 36.6(3)
C11 Mo1 C13 60.6(3)
C1 Mo1 C10 140.9(3)
C3 Mo1 C10 85.4(3)
O3 Mo1 C10 99.6(3)
C12 Mo1 C10 59.6(3)
C11 Mo1 C10 35.5(3)
C13 Mo1 C10 59.1(3)
C1 Mo1 C9 110.9(3)
C3 Mo1 C9 106.3(3)
O3 Mo1 C9 77.8(3)
C12 Mo1 C9 59.3(3)
C11 Mo1 C9 59.1(3)
C13 Mo1 C9 35.2(3)
C10 Mo1 C9 34.9(3)
C1 Mo1 P1 85.0(3)
C3 Mo1 P1 79.6(2)
O3 Mo1 P1 134.42(17)
C12 Mo1 P1 93.6(3)
C11 Mo1 P1 87.7(2)
C13 Mo1 P1 128.2(2)
C10 Mo1 P1 116.5(2)
C9 Mo1 P1 146.8(2)
C1 Mo1 Mo2 89.2(3)
C3 Mo1 Mo2 46.2(3)
O3 Mo1 Mo2 82.93(16)
C12 Mo1 Mo2 146.5(2)
C11 Mo1 Mo2 127.7(2)
C13 Mo1 Mo2 170.7(2)
C10 Mo1 Mo2 129.9(2)
C9 Mo1 Mo2 150.0(2)
P1 Mo1 Mo2 52.95(6)
C2 Mo2 C3 115.1(4)
C2 Mo2 C4 94.6(4)
C3 Mo2 C4 38.6(3)
C2 Mo2 C15 83.9(4)
C3 Mo2 C15 133.0(4)
C4 Mo2 C15 101.4(4)
C2 Mo2 C14 116.8(4)
C3 Mo2 C14 102.6(4)
C4 Mo2 C14 84.7(3)
C15 Mo2 C14 35.8(3)
C2 Mo2 C16 84.2(4)
C3 Mo2 C16 158.8(3)
C4 Mo2 C16 136.9(3)
C15 Mo2 C16 35.6(3)
C14 Mo2 C16 58.7(4)
C2 Mo2 C17 115.7(4)
C3 Mo2 C17 128.9(3)
C4 Mo2 C17 139.2(3)
C15 Mo2 C17 58.7(3)
C14 Mo2 C17 58.0(3)
C16 Mo2 C17 34.8(3)
C2 Mo2 C18 141.1(4)
C3 Mo2 C18 100.6(3)
C4 Mo2 C18 104.8(3)
C15 Mo2 C18 59.6(4)
C14 Mo2 C18 35.4(3)
C16 Mo2 C18 58.7(4)
C17 Mo2 C18 34.9(3)
C2 Mo2 P1 97.8(3)
C3 Mo2 P1 79.7(3)
C4 Mo2 P1 115.3(2)
C15 Mo2 P1 142.9(3)
C14 Mo2 P1 139.0(2)
C16 Mo2 P1 107.5(2)
C17 Mo2 P1 88.3(2)
C18 Mo2 P1 103.6(2)
C2 Mo2 Mo1 80.4(3)
C3 Mo2 Mo1 47.1(2)
C4 Mo2 Mo1 68.1(2)
C15 Mo2 Mo1 160.2(3)
C14 Mo2 Mo1 149.4(3)
C16 Mo2 Mo1 151.9(2)
C17 Mo2 Mo1 140.0(2)
C18 Mo2 Mo1 138.1(3)
P1 Mo2 Mo1 52.27(6)
C19 P1 C25 103.6(4)
C19 P1 Mo1 116.1(3)
C25 P1 Mo1 122.1(3)
C19 P1 Mo2 118.9(3)
C25 P1 Mo2 120.5(3)
Mo1 P1 Mo2 74.78(7)
C5 O3 Mo1 112.7(6)
C5 O4 C6 114.5(7)
C7 O6 C8 115.6(7)
O1 C1 Mo1 174.8(8)
O2 C2 Mo2 172.3(8)
C7 C3 C4 119.8(8)
C7 C3 Mo2 122.0(6)
C4 C3 Mo2 74.5(6)
C7 C3 Mo1 128.2(7)
C4 C3 Mo1 108.5(6)
Mo2 C3 Mo1 86.7(3)
C5 C4 C3 114.0(8)
C5 C4 Mo2 114.6(7)
C3 C4 Mo2 66.9(5)
C5 C4 H4 115(6)
C3 C4 H4 117(6)
Mo2 C4 H4 121(6)
O3 C5 O4 119.5(8)
O3 C5 C4 122.1(8)
O4 C5 C4 118.3(8)
O4 C6 H6A 109.5
O4 C6 H6B 109.5
H6A C6 H6B 109.5
O4 C6 H6C 109.5
H6A C6 H6C 109.5
H6B C6 H6C 109.5
O5 C7 O6 118.7(8)
O5 C7 C3 128.9(8)
O6 C7 C3 112.4(8)
O6 C8 H8A 109.5
O6 C8 H8B 109.5
H8A C8 H8B 109.5
O6 C8 H8C 109.5
H8A C8 H8C 109.5
H8B C8 H8C 109.5
C10 C9 C13 109.0(9)
C10 C9 Mo1 72.1(5)
C13 C9 Mo1 70.8(5)
C10 C9 H9 125.5
C13 C9 H9 125.5
Mo1 C9 H9 123.2
C9 C10 C11 108.5(8)
C9 C10 Mo1 73.0(5)
C11 C10 Mo1 70.0(5)
C9 C10 H10 125.7
C11 C10 H10 125.7
Mo1 C10 H10 122.9
C10 C11 C12 107.5(8)
C10 C11 Mo1 74.5(5)
C12 C11 Mo1 71.1(5)
C10 C11 H11 126.2
C12 C11 H11 126.2
Mo1 C11 H11 120
C11 C12 C13 108.0(8)
C11 C12 Mo1 72.4(5)
C13 C12 Mo1 73.4(5)
C11 C12 H12 126
C13 C12 H12 126
Mo1 C12 H12 120.1
C9 C13 C12 107.0(8)
C9 C13 Mo1 74.0(5)
C12 C13 Mo1 70.1(5)
C9 C13 H13 126.5
C12 C13 H13 126.5
Mo1 C13 H13 121.2
C15 C14 C18 109.1(9)
C15 C14 Mo2 70.7(5)
C18 C14 Mo2 74.6(5)
C15 C14 H14 125.4
C18 C14 H14 125.4
Mo2 C14 H14 121
C14 C15 C16 107.8(9)
C14 C15 Mo2 73.5(5)
C16 C15 Mo2 74.9(6)
C14 C15 H15 126.1
C16 C15 H15 126.1
Mo2 C15 H15 117.5
C17 C16 C15 107.5(9)
C17 C16 Mo2 73.5(5)
C15 C16 Mo2 69.5(5)
C17 C16 H16 126.2
C15 C16 H16 126.2
Mo2 C16 H16 122.5
C16 C17 C18 109.6(9)
C16 C17 Mo2 71.8(5)
C18 C17 Mo2 72.8(5)
C16 C17 H17 125.2
C18 C17 H17 125.2
Mo2 C17 H17 121.9
C17 C18 C14 105.8(9)
C17 C18 Mo2 72.3(5)
C14 C18 Mo2 70.0(5)
C17 C18 H18 127.1
C14 C18 H18 127.1
Mo2 C18 H18 122.4
C24 C19 C20 108.4(7)
C24 C19 P1 116.9(6)
C20 C19 P1 113.7(5)
C24 C19 H19 105.6
C20 C19 H19 105.6
P1 C19 H19 105.6
C21 C20 C19 112.2(7)
C21 C20 H20A 109.2
C19 C20 H20A 109.2
C21 C20 H20B 109.2
C19 C20 H20B 109.2
H20A C20 H20B 107.9
C20 C21 C22 111.0(8)
C20 C21 H21A 109.4
C22 C21 H21A 109.4
C20 C21 H21B 109.4
C22 C21 H21B 109.4
H21A C21 H21B 108
C21 C22 C23 111.8(7)
C21 C22 H22A 109.3
C23 C22 H22A 109.3
C21 C22 H22B 109.3
C23 C22 H22B 109.3
H22A C22 H22B 107.9
C22 C23 C24 112.2(7)
C22 C23 H23A 109.2
C24 C23 H23A 109.2
C22 C23 H23B 109.2
C24 C23 H23B 109.2
H23A C23 H23B 107.9
C19 C24 C23 110.4(8)
C19 C24 H24A 109.6
C23 C24 H24A 109.6
C19 C24 H24B 109.6
C23 C24 H24B 109.6
H24A C24 H24B 108.1
C30 C25 C26 110.5(7)
C30 C25 P1 112.9(6)
C26 C25 P1 114.1(6)
C30 C25 H25 106.2
C26 C25 H25 106.2
P1 C25 H25 106.2
C25 C26 C27 111.4(8)
C25 C26 H26A 109.4
C27 C26 H26A 109.4
C25 C26 H26B 109.4
C27 C26 H26B 109.4
H26A C26 H26B 108
C28 C27 C26 110.0(7)
C28 C27 H27A 109.7
C26 C27 H27A 109.7
C28 C27 H27B 109.7
C26 C27 H27B 109.7
H27A C27 H27B 108.2
C27 C28 C29 112.2(8)
C27 C28 H28A 109.2
C29 C28 H28A 109.2
C27 C28 H28B 109.2
C29 C28 H28B 109.2
H28A C28 H28B 107.9
C28 C29 C30 110.2(8)
C28 C29 H29A 109.6
C30 C29 H29A 109.6
C28 C29 H29B 109.6
C30 C29 H29B 109.6
H29A C29 H29B 108.1
C29 C30 C25 114.3(8)
C29 C30 H30A 108.7
C25 C30 H30A 108.7
C29 C30 H30B 108.7
C25 C30 H30B 108.7
H30A C30 H30B 107.6

loop_
_geom_bond_atom_site_label_1
_geom_bond_atom_site_label_2
_geom_bond_distance
Mo1 C1 1.978(10)
Mo1 C3 2.174(9)
Mo1 O3 2.197(6)
Mo1 C12 2.266(9)
Mo1 C11 2.283(9)
Mo1 C13 2.311(9)
Mo1 C10 2.341(9)
Mo1 C9 2.352(9)
Mo1 P1 2.427(3)
Mo1 Mo2 2.9609(12)
Mo2 C2 1.927(10)
Mo2 C3 2.140(10)
Mo2 C4 2.241(10)
Mo2 C15 2.265(9)
Mo2 C14 2.302(9)
Mo2 C16 2.334(10)
Mo2 C17 2.356(9)
Mo2 C18 2.362(9)
Mo2 P1 2.449(2)
P1 C19 1.863(8)
P1 C25 1.870(9)
O1 C1 1.158(11)
O2 C2 1.172(11)
O3 C5 1.256(11)
O4 C5 1.331(11)
O4 C6 1.457(11)
O5 C7 1.216(11)
O6 C7 1.370(10)
O6 C8 1.428(11)
C3 C7 1.444(12)
C3 C4 1.450(13)
C4 C5 1.412(13)
C4 H4 1.01(10)
C6 H6A 0.96
C6 H6B 0.96
C6 H6C 0.96
C8 H8A 0.96
C8 H8B 0.96
C8 H8C 0.96
C9 C10 1.409(13)
C9 C13 1.410(13)
C9 H9 0.93
C10 C11 1.410(13)
C10 H10 0.93
C11 C12 1.428(13)
C11 H11 0.93
C12 C13 1.436(13)
C12 H12 0.93
C13 H13 0.93
C14 C15 1.404(14)
C14 C18 1.419(13)
C14 H14 0.93
C15 C16 1.407(13)
C15 H15 0.93
C16 C17 1.401(13)
C16 H16 0.93
C17 C18 1.413(13)
C17 H17 0.93
C18 H18 0.93
C19 C24 1.526(12)
C19 C20 1.548(12)
C19 H19 0.98
C20 C21 1.516(12)
C20 H20A 0.97
C20 H20B 0.97
C21 C22 1.516(13)
C21 H21A 0.97
C21 H21B 0.97
C22 C23 1.517(12)
C22 H22A 0.97
C22 H22B 0.97
C23 C24 1.538(12)
C23 H23A 0.97
C23 H23B 0.97
C24 H24A 0.97
C24 H24B 0.97
C25 C30 1.526(12)
C25 C26 1.538(12)
C25 H25 0.98
C26 C27 1.541(12)
C26 H26A 0.97
C26 H26B 0.97
C27 C28 1.503(14)
C27 H27A 0.97
C27 H27B 0.97
C28 C29 1.515(13)
C28 H28A 0.97
C28 H28B 0.97
C29 C30 1.521(12)
C29 H29A 0.97
C29 H29B 0.97
C30 H30A 0.97
C30 H30B 0.97
